data_4060309
loop_
_publ_author_name
'Cuesta, Luciano'
'Hevia, Eva'
'Morales, Dolores'
'P\'erez, Julio'
'Riera, Victor'
'Seitz, Markus'
'Miguel, Daniel'

_publ_section_title
;
Activation of Ancillary Ligands in the Reactions of DMAD 
with Phosphido and Alkylideneamido Rhenium Complexes
;
_journal_issue 7
_journal_name_full Organometallics
_journal_page_first 1772
_journal_page_last 1775
_journal_paper_doi 10.1021/om049019r
_journal_volume 24
_journal_year 2005
_chemical_formula_sum 'C33.5 H25 Cl N2 O7 P Re'
_chemical_formula_weight 820.18
_space_group_IT_number 2
_symmetry_cell_setting triclinic
_symmetry_space_group_name_Hall '-P 1'
_symmetry_space_group_name_H-M 'P -1'
_cell_angle_alpha 83.487(7)
_cell_angle_beta 78.190(6)
_cell_angle_gamma 74.605(6)
_cell_formula_units_Z 4
_cell_length_a 9.570(3)
_cell_length_b 16.823(6)
_cell_length_c 22.097(7)
_cell_measurement_temperature 296(2)
_cell_volume 3351(2)
_diffrn_ambient_temperature 296(2)
_exptl_crystal_density_diffrn 1.626
_cod_depositor_comments
;
The following automatic conversions were performed:
'_symmetry_cell_setting' value 'Triclinic' changed to 'triclinic'
according to '/home/saulius/struct/CIF-dictionaries/cif_core.dic'
dictionary named 'cif_core.dic' version 2.4.1 from 2010-06-29.

Automatic conversion script
Id: cif_fix_enum 1527 2010-12-29 10:47:43Z saulius 
;
_cod_original_formula_sum 'C33.50 H25 Cl N2 O7 P Re'
_cod_database_code 4060309

loop_
_symmetry_equiv_pos_as_xyz
'x, y, z'
'-x, -y, -z'

loop_
_atom_site_label
_atom_site_type_symbol
_atom_site_fract_x
_atom_site_fract_y
_atom_site_fract_z
_atom_site_U_iso_or_equiv
_atom_site_adp_type
_atom_site_occupancy
_atom_site_symmetry_multiplicity
_atom_site_calc_flag
_atom_site_refinement_flags
_atom_site_disorder_assembly
_atom_site_disorder_group
Re1 Re 0.82739(7) 0.36071(4) 0.61124(3) 0.0293(2) Uani 1 1 d . . .
P1 P 0.6889(5) 0.3104(3) 0.7087(2) 0.0305(11) Uani 1 1 d . . .
N1 N 0.7154(15) 0.2824(9) 0.5802(6) 0.035(4) Uani 1 1 d . . .
N2 N 0.6181(13) 0.4420(8) 0.5925(5) 0.022(3) Uiso 1 1 d . . .
C1 C 0.9325(19) 0.3870(11) 0.5296(8) 0.033(4) Uiso 1 1 d . . .
O1 O 1.0003(15) 0.3986(10) 0.4815(6) 0.064(4) Uani 1 1 d . . .
C2 C 0.891(2) 0.4429(12) 0.6435(8) 0.040(5) Uiso 1 1 d . . .
O2 O 0.9245(16) 0.4968(10) 0.6628(7) 0.070(4) Uani 1 1 d . . .
C3 C 1.007(2) 0.2775(11) 0.6254(8) 0.038(5) Uani 1 1 d . . .
O3 O 1.1093(14) 0.2290(9) 0.6339(6) 0.061(4) Uani 1 1 d . . .
C4 C 0.7054(18) 0.1990(11) 0.7060(8) 0.034(4) Uani 1 1 d . . .
O4 O 0.7690(18) 0.0898(10) 0.7843(6) 0.071(5) Uani 1 1 d . . .
C5 C 0.7474(19) 0.1591(11) 0.6544(8) 0.035(4) Uani 1 1 d . . .
O5 O 0.9226(16) 0.0286(8) 0.6399(7) 0.066(4) Uani 1 1 d . . .
C6 C 0.680(2) 0.1510(13) 0.7681(8) 0.042(5) Uani 1 1 d . . .
O6 O 0.5521(16) 0.1853(9) 0.8011(6) 0.060(4) Uani 1 1 d . . .
C7 C 0.798(2) 0.0652(12) 0.6573(8) 0.040(5) Uani 1 1 d . . .
O7 O 0.6871(16) 0.0276(8) 0.6769(6) 0.058(4) Uani 1 1 d . . .
C8 C 0.516(3) 0.1520(17) 0.8634(10) 0.091(9) Uani 1 1 d . . .
H8A H 0.4794 0.1043 0.8629 0.136 Uiso 1 1 calc R . .
H8B H 0.4421 0.1929 0.8871 0.136 Uiso 1 1 calc R . .
H8C H 0.6028 0.1365 0.8818 0.136 Uiso 1 1 calc R . .
C9 C 0.726(3) -0.0616(12) 0.6762(12) 0.084(8) Uani 1 1 d . . .
H9A H 0.8079 -0.0788 0.6432 0.125 Uiso 1 1 calc R . .
H9B H 0.6436 -0.0798 0.6700 0.125 Uiso 1 1 calc R . .
H9C H 0.7535 -0.0855 0.7150 0.125 Uiso 1 1 calc R . .
C11 C 0.767(2) 0.1936(11) 0.5860(8) 0.040(5) Uani 1 1 d . . .
H11 H 0.8716 0.1781 0.5676 0.048 Uiso 1 1 calc R . .
C12 C 0.683(3) 0.1502(13) 0.5523(8) 0.054(6) Uani 1 1 d . . .
H12 H 0.7218 0.0951 0.5434 0.065 Uiso 1 1 calc R . .
C13 C 0.558(3) 0.1902(14) 0.5362(9) 0.056(6) Uani 1 1 d . . .
H13 H 0.5102 0.1619 0.5166 0.067 Uiso 1 1 calc R . .
C14 C 0.491(2) 0.2740(13) 0.5470(8) 0.044(5) Uani 1 1 d . . .
C15 C 0.5793(17) 0.3189(10) 0.5683(7) 0.025(4) Uiso 1 1 d . . .
C16 C 0.5241(18) 0.4042(10) 0.5735(7) 0.029(4) Uiso 1 1 d . . .
C17 C 0.3834(18) 0.4482(13) 0.5635(8) 0.038(5) Uani 1 1 d . . .
C18 C 0.345(2) 0.5313(12) 0.5741(9) 0.046(5) Uani 1 1 d . . .
H18 H 0.2527 0.5625 0.5678 0.055 Uiso 1 1 calc R . .
C19 C 0.433(2) 0.5692(13) 0.5928(8) 0.049(5) Uani 1 1 d . . .
H19 H 0.4028 0.6253 0.5995 0.059 Uiso 1 1 calc R . .
C20 C 0.5716(18) 0.5223(11) 0.6020(7) 0.035(4) Uani 1 1 d . . .
H20 H 0.6339 0.5480 0.6152 0.042 Uiso 1 1 calc R . .
C21 C 0.352(2) 0.3203(14) 0.5363(9) 0.054(6) Uani 1 1 d . . .
H21 H 0.2927 0.2929 0.5229 0.065 Uiso 1 1 calc R . .
C22 C 0.298(2) 0.4030(13) 0.5444(9) 0.050(5) Uiso 1 1 d . . .
H22 H 0.2043 0.4295 0.5371 0.060 Uiso 1 1 calc R . .
C31 C 0.752(2) 0.3107(10) 0.7818(8) 0.034(4) Uani 1 1 d . . .
C32 C 0.655(3) 0.3318(15) 0.8368(9) 0.068(7) Uani 1 1 d . . .
H32 H 0.5539 0.3458 0.8380 0.081 Uiso 1 1 calc R . .
C33 C 0.712(3) 0.3317(18) 0.8903(10) 0.092(9) Uani 1 1 d . . .
H33 H 0.6487 0.3484 0.9270 0.110 Uiso 1 1 calc R . .
C34 C 0.862(3) 0.3066(18) 0.8883(13) 0.087(8) Uani 1 1 d . . .
H34 H 0.8995 0.3014 0.9247 0.104 Uiso 1 1 calc R . .
C35 C 0.953(2) 0.2900(16) 0.8355(11) 0.067(7) Uani 1 1 d . . .
H35 H 1.0539 0.2800 0.8338 0.080 Uiso 1 1 calc R . .
C36 C 0.899(2) 0.2873(15) 0.7824(9) 0.062(6) Uani 1 1 d . . .
H36 H 0.9650 0.2692 0.7466 0.074 Uiso 1 1 calc R . .
C41 C 0.493(2) 0.3592(12) 0.7237(8) 0.043(5) Uani 1 1 d . . .
C42 C 0.4521(19) 0.4406(13) 0.7411(9) 0.047(5) Uani 1 1 d . . .
H42 H 0.5236 0.4653 0.7476 0.057 Uiso 1 1 calc R . .
C43 C 0.306(3) 0.4850(15) 0.7488(11) 0.073(7) Uani 1 1 d . . .
H43 H 0.2790 0.5399 0.7589 0.088 Uiso 1 1 calc R . .
C44 C 0.201(3) 0.446(2) 0.7413(12) 0.078(8) Uani 1 1 d . . .
H44 H 0.1021 0.4741 0.7502 0.094 Uiso 1 1 calc R . .
C45 C 0.238(2) 0.3681(18) 0.7211(10) 0.069(7) Uani 1 1 d . . .
H45 H 0.1660 0.3452 0.7129 0.083 Uiso 1 1 calc R . .
C46 C 0.383(2) 0.3237(13) 0.7129(8) 0.047(5) Uani 1 1 d . . .
H46 H 0.4085 0.2701 0.7001 0.056 Uiso 1 1 calc R . .
Re51 Re 0.01383(8) 0.79926(5) 0.88708(3) 0.0393(3) Uani 1 1 d . . .
P51 P 0.1896(5) 0.8112(3) 0.7894(2) 0.0345(11) Uani 1 1 d . . .
N51 N 0.2161(14) 0.7825(8) 0.9192(6) 0.029(3) Uiso 1 1 d . . .
N52 N 0.0176(17) 0.9237(10) 0.9045(6) 0.039(4) Uani 1 1 d . . .
C51 C -0.110(2) 0.7899(14) 0.9680(10) 0.053(6) Uani 1 1 d . . .
O51 O -0.1843(19) 0.7801(12) 1.0138(8) 0.086(6) Uani 1 1 d . . .
C52 C -0.165(2) 0.8315(11) 0.8484(8) 0.038(4) Uiso 1 1 d . . .
O52 O -0.2657(18) 0.8515(10) 0.8278(7) 0.077(5) Uiso 1 1 d . . .
C53 C 0.032(2) 0.6864(15) 0.8776(9) 0.049(5) Uani 1 1 d . . .
O53 O 0.047(2) 0.6174(11) 0.8704(9) 0.089(6) Uani 1 1 d . . .
C54 C 0.363(2) 0.7341(12) 0.7920(9) 0.045(5) Uani 1 1 d . . .
O54 O 0.4937(18) 0.6398(10) 0.7140(7) 0.076(5) Uani 1 1 d . . .
C55 C 0.403(2) 0.6937(12) 0.8436(9) 0.045(5) Uani 1 1 d . . .
O55 O 0.519(2) 0.5494(11) 0.8595(8) 0.087(6) Uani 1 1 d . . .
C56 C 0.460(2) 0.7104(14) 0.7302(10) 0.050(5) Uani 1 1 d . . .
O56 O 0.4980(16) 0.7734(9) 0.6960(6) 0.064(4) Uani 1 1 d . . .
C57 C 0.533(3) 0.6165(15) 0.8405(11) 0.063(6) Uani 1 1 d . . .
O57 O 0.6593(17) 0.6333(10) 0.8149(7) 0.072(5) Uani 1 1 d . . .
C58 C 0.587(3) 0.7564(17) 0.6367(11) 0.085(8) Uani 1 1 d . . .
H58A H 0.5488 0.7209 0.6168 0.128 Uiso 1 1 calc R . .
H58B H 0.6862 0.7296 0.6413 0.128 Uiso 1 1 calc R . .
H58C H 0.5852 0.8071 0.6118 0.128 Uiso 1 1 calc R . .
C59 C 0.786(3) 0.561(2) 0.8099(17) 0.158(19) Uani 1 1 d . . .
H59A H 0.8216 0.5499 0.8485 0.237 Uiso 1 1 calc R . .
H59B H 0.8633 0.5727 0.7774 0.237 Uiso 1 1 calc R . .
H59C H 0.7573 0.5144 0.8006 0.237 Uiso 1 1 calc R . .
C61 C 0.335(2) 0.7103(12) 0.9112(8) 0.044(5) Uiso 1 1 d . . .
H61 H 0.2928 0.6635 0.9282 0.053 Uiso 1 1 calc R . .
C62 C 0.456(2) 0.7070(15) 0.9461(9) 0.059(6) Uani 1 1 d . . .
H62 H 0.5164 0.6565 0.9568 0.071 Uiso 1 1 calc R . .
C63 C 0.474(2) 0.7759(15) 0.9614(9) 0.056(6) Uani 1 1 d . . .
H63 H 0.5532 0.7734 0.9806 0.067 Uiso 1 1 calc R . .
C64 C 0.376(2) 0.8570(13) 0.9496(8) 0.046(5) Uani 1 1 d . . .
C65 C 0.2497(18) 0.8527(10) 0.9304(7) 0.031(4) Uiso 1 1 d . . .
C66 C 0.143(2) 0.9291(13) 0.9252(8) 0.046(5) Uani 1 1 d . . .
C67 C 0.167(2) 1.0034(13) 0.9357(8) 0.042(5) Uani 1 1 d . . .
C68 C 0.053(2) 1.0741(13) 0.9271(9) 0.055(6) Uani 1 1 d . . .
H68 H 0.0633 1.1254 0.9347 0.066 Uiso 1 1 calc R . .
C69 C -0.069(2) 1.0693(13) 0.9083(9) 0.055(6) Uani 1 1 d . . .
H69 H -0.1418 1.1169 0.9025 0.066 Uiso 1 1 calc R . .
C70 C -0.085(2) 0.9930(13) 0.8975(9) 0.052(5) Uani 1 1 d . . .
H70 H -0.1701 0.9903 0.8848 0.062 Uiso 1 1 calc R . .
C71 C 0.396(2) 0.9317(15) 0.9604(9) 0.054(6) Uani 1 1 d . . .
H71 H 0.4834 0.9325 0.9724 0.065 Uiso 1 1 calc R . .
C72 C 0.295(2) 1.0035(14) 0.9543(8) 0.051(5) Uani 1 1 d . . .
H72 H 0.3125 1.0527 0.9625 0.061 Uiso 1 1 calc R . .
C81 C 0.1436(19) 0.7897(12) 0.7170(9) 0.042(5) Uani 1 1 d . . .
C82 C 0.076(3) 0.7288(13) 0.7177(10) 0.065(7) Uani 1 1 d . . .
H82 H 0.0529 0.6995 0.7550 0.078 Uiso 1 1 calc R . .
C83 C 0.040(3) 0.7080(17) 0.6644(14) 0.087(9) Uani 1 1 d . . .
H83 H -0.0054 0.6651 0.6660 0.105 Uiso 1 1 calc R . .
C84 C 0.073(3) 0.7522(17) 0.6098(12) 0.078(8) Uani 1 1 d . . .
H84 H 0.0500 0.7398 0.5737 0.094 Uiso 1 1 calc R . .
C85 C 0.140(3) 0.8143(18) 0.6088(11) 0.084(9) Uani 1 1 d . . .
H85 H 0.1603 0.8448 0.5718 0.101 Uiso 1 1 calc R . .
C86 C 0.178(3) 0.8336(15) 0.6615(9) 0.068(7) Uani 1 1 d . . .
H86 H 0.2268 0.8752 0.6597 0.082 Uiso 1 1 calc R . .
C91 C 0.237(2) 0.9107(12) 0.7748(8) 0.039(5) Uani 1 1 d . . .
C92 C 0.367(2) 0.9213(13) 0.7857(9) 0.050(5) Uani 1 1 d . . .
H92 H 0.4369 0.8757 0.7980 0.060 Uiso 1 1 calc R . .
C93 C 0.394(2) 0.9968(16) 0.7790(11) 0.069(7) Uani 1 1 d . . .
H93 H 0.4832 1.0031 0.7860 0.083 Uiso 1 1 calc R . .
C94 C 0.289(3) 1.0649(17) 0.7615(11) 0.077(8) Uani 1 1 d . . .
H94 H 0.3069 1.1170 0.7572 0.092 Uiso 1 1 calc R . .
C95 C 0.158(3) 1.0562(14) 0.7503(10) 0.068(7) Uani 1 1 d . . .
H95 H 0.0883 1.1021 0.7381 0.082 Uiso 1 1 calc R . .
C96 C 0.129(2) 0.9785(13) 0.7574(9) 0.052(5) Uani 1 1 d . . .
H96 H 0.0401 0.9718 0.7508 0.062 Uiso 1 1 calc R . .
Cl1 Cl 0.3999(12) -0.0176(7) 0.5775(5) 0.067(3) Uani 0.50 1 d P . .
C98 C 0.253(5) 0.057(3) 0.5762(18) 0.056(11) Uiso 0.50 1 d P . .
H98A H 0.2629 0.1012 0.5981 0.068 Uiso 0.50 1 calc PR . .
H98B H 0.1707 0.0369 0.6002 0.068 Uiso 0.50 1 calc PR . .
Cl2 Cl 0.2042(12) 0.0991(8) 0.5068(5) 0.071(3) Uani 0.50 1 d P . .
Cl3 Cl 0.244(4) 0.5007(14) 1.0029(10) 0.190(12) Uani 0.50 1 d P . .
C99 C 0.247(8) 0.461(5) 0.940(4) 0.14(3) Uani 0.50 1 d P . .
H99A H 0.1609 0.4943 0.9236 0.173 Uiso 0.50 1 calc PR . .
H99B H 0.3320 0.4721 0.9109 0.173 Uiso 0.50 1 calc PR . .
Cl4 Cl 0.250(3) 0.3772(15) 0.9339(13) 0.172(10) Uani 0.50 1 d P . .

loop_
_atom_site_aniso_label
_atom_site_aniso_U_11
_atom_site_aniso_U_22
_atom_site_aniso_U_33
_atom_site_aniso_U_23
_atom_site_aniso_U_13
_atom_site_aniso_U_12
Re1 0.0211(4) 0.0375(5) 0.0338(4) 0.0030(3) -0.0111(3) -0.0124(3)
P1 0.025(2) 0.041(3) 0.031(2) -0.002(2) -0.0096(19) -0.014(2)
N1 0.039(9) 0.033(9) 0.043(9) 0.000(7) -0.013(7) -0.023(7)
O1 0.055(9) 0.099(13) 0.041(8) 0.010(8) -0.009(7) -0.032(8)
O2 0.065(10) 0.073(11) 0.089(11) -0.018(9) -0.028(8) -0.034(9)
C3 0.043(12) 0.027(11) 0.037(11) 0.001(8) 0.008(9) -0.011(9)
O3 0.028(8) 0.056(10) 0.080(10) 0.012(8) -0.014(7) 0.016(7)
C4 0.024(9) 0.039(11) 0.041(11) 0.010(9) -0.013(8) -0.014(8)
O4 0.084(12) 0.066(11) 0.047(9) 0.014(8) -0.019(8) 0.005(9)
C5 0.038(11) 0.033(11) 0.037(11) 0.001(9) -0.011(8) -0.009(8)
O5 0.050(10) 0.044(9) 0.087(11) -0.003(8) 0.007(8) 0.000(7)
C6 0.053(13) 0.048(13) 0.038(11) -0.002(10) -0.023(10) -0.025(11)
O6 0.063(10) 0.061(10) 0.047(9) 0.004(7) 0.010(7) -0.015(8)
C7 0.049(13) 0.044(12) 0.028(10) 0.002(9) 0.000(9) -0.022(10)
O7 0.068(10) 0.036(8) 0.068(10) -0.007(7) -0.006(8) -0.014(7)
C8 0.11(2) 0.10(2) 0.039(14) 0.010(13) 0.018(13) -0.026(17)
C9 0.12(2) 0.020(12) 0.11(2) -0.017(12) 0.008(17) -0.034(13)
C11 0.042(11) 0.041(12) 0.038(11) -0.001(9) 0.003(8) -0.020(9)
C12 0.10(2) 0.031(12) 0.032(11) 0.002(9) -0.009(12) -0.030(12)
C13 0.083(17) 0.057(16) 0.043(12) 0.007(11) -0.025(12) -0.037(13)
C14 0.056(13) 0.051(14) 0.037(11) 0.009(10) -0.019(9) -0.033(11)
C17 0.020(9) 0.072(15) 0.032(10) 0.001(10) -0.016(8) -0.019(9)
C18 0.030(11) 0.044(13) 0.052(12) 0.002(10) -0.011(9) 0.011(9)
C19 0.054(14) 0.054(14) 0.041(12) -0.004(10) -0.019(10) -0.009(11)
C20 0.027(10) 0.051(12) 0.035(10) 0.006(9) -0.014(8) -0.023(9)
C21 0.049(13) 0.078(17) 0.048(12) 0.009(11) -0.023(10) -0.031(12)
C31 0.041(11) 0.032(11) 0.032(10) -0.005(8) -0.008(8) -0.017(8)
C32 0.070(16) 0.088(19) 0.045(14) -0.005(12) -0.022(12) -0.011(14)
C33 0.12(3) 0.12(2) 0.028(13) -0.011(13) -0.008(14) -0.014(19)
C34 0.08(2) 0.12(2) 0.08(2) 0.011(17) -0.040(16) -0.031(17)
C35 0.036(12) 0.11(2) 0.063(16) -0.003(14) -0.017(12) -0.027(13)
C36 0.060(15) 0.095(19) 0.033(12) -0.012(11) -0.007(10) -0.023(13)
C41 0.046(12) 0.043(13) 0.034(10) 0.004(9) 0.007(9) -0.015(10)
C42 0.017(10) 0.063(15) 0.065(14) -0.015(11) -0.011(9) -0.007(9)
C43 0.075(19) 0.055(16) 0.080(17) -0.031(13) -0.014(14) 0.010(14)
C44 0.036(14) 0.11(2) 0.077(18) -0.004(17) 0.003(12) -0.003(15)
C45 0.018(11) 0.13(2) 0.071(16) 0.015(16) -0.025(10) -0.034(13)
C46 0.045(13) 0.065(14) 0.044(12) 0.000(10) -0.021(9) -0.030(11)
Re51 0.0340(5) 0.0504(6) 0.0389(5) -0.0014(4) -0.0090(3) -0.0184(4)
P51 0.032(3) 0.044(3) 0.032(3) -0.003(2) -0.011(2) -0.013(2)
N52 0.045(10) 0.046(10) 0.025(8) -0.008(7) 0.003(7) -0.013(8)
C51 0.050(13) 0.077(17) 0.044(13) 0.002(11) -0.019(11) -0.029(12)
O51 0.074(12) 0.139(17) 0.055(11) -0.007(10) -0.002(9) -0.052(11)
C53 0.044(12) 0.060(16) 0.050(13) 0.005(11) -0.014(9) -0.025(11)
O53 0.122(16) 0.059(12) 0.101(14) 0.000(10) -0.021(11) -0.045(11)
C54 0.042(12) 0.046(13) 0.051(13) -0.015(10) -0.010(10) -0.009(9)
O54 0.089(13) 0.060(11) 0.075(11) -0.032(9) 0.001(9) -0.013(9)
C55 0.036(11) 0.038(12) 0.060(13) -0.010(10) -0.016(10) 0.001(9)
O55 0.101(14) 0.044(11) 0.107(14) -0.006(10) -0.030(11) 0.007(10)
C56 0.042(12) 0.050(15) 0.052(13) -0.011(12) -0.012(10) 0.000(11)
O56 0.068(10) 0.060(10) 0.057(9) -0.015(8) 0.026(7) -0.026(8)
C57 0.071(18) 0.046(16) 0.066(16) -0.003(12) -0.012(13) -0.005(13)
O57 0.046(10) 0.087(12) 0.078(11) -0.042(9) -0.010(8) 0.006(9)
C58 0.084(19) 0.11(2) 0.068(17) -0.023(15) 0.025(14) -0.059(16)
C59 0.046(18) 0.20(4) 0.22(4) -0.13(3) -0.06(2) 0.06(2)
C62 0.070(16) 0.067(17) 0.044(13) -0.009(12) -0.027(11) -0.010(13)
C63 0.034(12) 0.092(19) 0.043(12) -0.010(12) -0.023(9) -0.003(12)
C64 0.037(12) 0.067(15) 0.038(11) -0.007(10) -0.010(9) -0.016(11)
C66 0.050(13) 0.056(14) 0.033(11) 0.001(10) -0.004(9) -0.017(11)
C67 0.035(11) 0.055(14) 0.038(11) -0.001(10) -0.003(9) -0.019(10)
C68 0.073(16) 0.048(14) 0.050(13) -0.009(10) -0.017(11) -0.020(12)
C69 0.064(15) 0.050(14) 0.039(12) -0.012(10) -0.001(10) 0.001(11)
C70 0.060(14) 0.060(15) 0.040(12) -0.010(11) -0.019(10) -0.013(12)
C71 0.032(12) 0.091(19) 0.057(13) -0.010(12) -0.018(10) -0.036(12)
C72 0.064(15) 0.052(14) 0.041(12) -0.004(10) -0.001(10) -0.027(12)
C81 0.031(11) 0.041(12) 0.057(13) -0.014(10) -0.007(9) -0.011(9)
C82 0.11(2) 0.054(15) 0.046(13) 0.009(11) -0.028(13) -0.037(14)
C83 0.09(2) 0.09(2) 0.11(2) -0.023(18) -0.052(18) -0.038(16)
C84 0.11(2) 0.072(19) 0.056(17) -0.027(15) -0.020(15) -0.013(16)
C85 0.12(2) 0.09(2) 0.038(14) 0.007(13) -0.019(14) -0.015(18)
C86 0.099(19) 0.084(18) 0.024(12) -0.002(11) 0.001(11) -0.037(14)
C91 0.037(11) 0.050(13) 0.033(10) -0.010(9) 0.001(8) -0.019(10)
C92 0.048(13) 0.055(14) 0.053(13) -0.018(11) 0.000(10) -0.021(11)
C93 0.039(13) 0.081(19) 0.091(18) -0.041(15) 0.013(12) -0.026(13)
C94 0.10(2) 0.067(19) 0.076(17) -0.020(14) 0.018(15) -0.055(17)
C95 0.09(2) 0.041(15) 0.064(16) 0.003(11) -0.004(13) -0.008(13)
C96 0.045(13) 0.048(14) 0.058(13) -0.001(11) -0.006(10) -0.009(10)
Cl1 0.056(7) 0.050(7) 0.076(8) -0.001(6) 0.016(6) -0.001(5)
Cl2 0.056(7) 0.105(10) 0.042(6) -0.011(6) 0.000(5) -0.008(6)
Cl3 0.33(4) 0.133(19) 0.086(14) 0.004(13) -0.033(17) -0.04(2)
C99 0.10(5) 0.15(8) 0.17(8) 0.07(6) -0.01(5) -0.06(5)
Cl4 0.21(2) 0.109(17) 0.22(3) 0.035(16) -0.040(19) -0.081(17)

loop_
_geom_bond_atom_site_label_1
_geom_bond_atom_site_label_2
_geom_bond_distance
_geom_bond_site_symmetry_2
_geom_bond_publ_flag
Re1 C2 1.90(2) . ?
Re1 C1 1.944(18) . ?
Re1 C3 1.965(19) . ?
Re1 N1 2.146(14) . ?
Re1 N2 2.193(12) . ?
Re1 P1 2.475(5) . ?
P1 C41 1.814(19) . ?
P1 C31 1.838(17) . ?
P1 C4 1.844(19) . ?
N1 C15 1.35(2) . ?
N1 C11 1.44(2) . ?
N2 C20 1.33(2) . ?
N2 C16 1.38(2) . ?
C1 O1 1.15(2) . ?
C2 O2 1.19(2) . ?
C3 O3 1.128(19) . ?
C4 C5 1.32(2) . ?
C4 C6 1.52(2) . ?
O4 C6 1.22(2) . ?
C5 C7 1.52(3) . ?
C5 C11 1.55(2) . ?
O5 C7 1.19(2) . ?
C6 O6 1.31(2) . ?
O6 C8 1.44(2) . ?
C7 O7 1.35(2) . ?
O7 C9 1.45(2) . ?
C11 C12 1.56(3) . ?
C12 C13 1.30(3) . ?
C13 C14 1.41(3) . ?
C14 C21 1.40(3) . ?
C14 C15 1.44(2) . ?
C15 C16 1.40(2) . ?
C16 C17 1.40(2) . ?
C17 C18 1.38(3) . ?
C17 C22 1.40(3) . ?
C18 C19 1.33(3) . ?
C19 C20 1.39(2) . ?
C21 C22 1.37(3) . ?
C31 C36 1.36(3) . ?
C31 C32 1.39(3) . ?
C32 C33 1.40(3) . ?
C33 C34 1.38(3) . ?
C34 C35 1.31(3) . ?
C35 C36 1.38(3) . ?
C41 C42 1.40(3) . ?
C41 C46 1.41(3) . ?
C42 C43 1.39(3) . ?
C43 C44 1.38(4) . ?
C44 C45 1.37(3) . ?
C45 C46 1.37(3) . ?
Re51 C53 1.89(2) . ?
Re51 C51 1.95(2) . ?
Re51 C52 1.989(18) . ?
Re51 N51 2.135(13) . ?
Re51 N52 2.182(16) . ?
Re51 P51 2.475(5) . ?
P51 C54 1.821(19) . ?
P51 C91 1.83(2) . ?
P51 C81 1.840(19) . ?
N51 C65 1.36(2) . ?
N51 C61 1.43(2) . ?
N52 C70 1.33(2) . ?
N52 C66 1.39(2) . ?
C51 O51 1.13(2) . ?
C52 O52 1.11(2) . ?
C53 O53 1.16(2) . ?
C54 C55 1.33(3) . ?
C54 C56 1.51(3) . ?
O54 C56 1.22(2) . ?
C55 C61 1.53(3) . ?
C55 C57 1.53(3) . ?
O55 C57 1.19(3) . ?
C56 O56 1.32(2) . ?
O56 C58 1.42(2) . ?
C57 O57 1.32(3) . ?
O57 C59 1.47(3) . ?
C61 C62 1.50(3) . ?
C62 C63 1.31(3) . ?
C63 C64 1.47(3) . ?
C64 C71 1.37(3) . ?
C64 C65 1.38(2) . ?
C65 C66 1.42(2) . ?
C66 C67 1.38(3) . ?
C67 C72 1.37(3) . ?
C67 C68 1.41(3) . ?
C68 C69 1.34(3) . ?
C69 C70 1.38(3) . ?
C71 C72 1.34(3) . ?
C81 C82 1.35(3) . ?
C81 C86 1.38(3) . ?
C82 C83 1.40(3) . ?
C83 C84 1.37(4) . ?
C84 C85 1.36(4) . ?
C85 C86 1.39(3) . ?
C91 C92 1.37(3) . ?
C91 C96 1.40(3) . ?
C92 C93 1.35(3) . ?
C93 C94 1.39(3) . ?
C94 C95 1.37(3) . ?
C95 C96 1.39(3) . ?
Cl1 C98 1.62(4) . ?
C98 Cl2 1.72(4) . ?
Cl3 C99 1.61(9) . ?
C99 Cl4 1.43(8) . ?
